data_7008197
loop_
_publ_author_name
'Carmichael, Duncan'
'Ricard, Louis'
'Seeboth, Nicolas'
'Brown, John M.'
'Claridge, Timothy D. W.'
'Odell, Barbara'

_publ_section_title
;
 Synthesis, structure and dynamics of methoxynaphthalene-substituted
 phospha-ruthenocenes and -ferrocenes.
;
_journal_issue 12
_journal_name_full 'Dalton transactions (Cambridge, England : 2003)'
_journal_page_first 2173
_journal_page_last 2181
_journal_paper_doi 10.1039/b418926d
_journal_year 2005
_chemical_formula_sum 'C32 H33 Fe O P'
_chemical_formula_weight 520.40
_chemical_name_systematic
;
?
;
_space_group_IT_number 14
_symmetry_cell_setting monoclinic
_symmetry_space_group_name_Hall '-P 2ybc'
_symmetry_space_group_name_H-M 'P 1 21/c 1'
_atom_sites_solution_hydrogens geom
_atom_sites_solution_primary direct
_atom_sites_solution_secondary difmap
_audit_creation_method SHELXL-97
_cell_angle_alpha 90.00
_cell_angle_beta 93.3200(10)
_cell_angle_gamma 90.00
_cell_formula_units_Z 4
_cell_length_a 10.4920(10)
_cell_length_b 8.0130(10)
_cell_length_c 31.1640(10)
_cell_measurement_reflns_used 251
_cell_measurement_temperature 150.0(1)
_cell_measurement_theta_max 20.0
_cell_measurement_theta_min 3.0
_cell_volume 2615.6(4)
_computing_structure_refinement 'SHELXL-97 (Sheldrick, 1997)'
_computing_structure_solution 'SHELXS-97 (Sheldrick, 1990)'
_diffrn_ambient_temperature 150.0(1)
_diffrn_measured_fraction_theta_full 0.988
_diffrn_measured_fraction_theta_max 0.988
_diffrn_measurement_device_type KappaCCD
_diffrn_measurement_method 'phi and omega scans'
_diffrn_radiation_monochromator graphite
_diffrn_radiation_source 'fine-focus sealed tube'
_diffrn_radiation_type MoK\a
_diffrn_radiation_wavelength 0.71069
_diffrn_reflns_av_R_equivalents 0.0223
_diffrn_reflns_av_sigmaI/netI 0.0422
_diffrn_reflns_limit_h_max 13
_diffrn_reflns_limit_h_min -13
_diffrn_reflns_limit_k_max 10
_diffrn_reflns_limit_k_min -9
_diffrn_reflns_limit_l_max 40
_diffrn_reflns_limit_l_min -40
_diffrn_reflns_number 10129
_diffrn_reflns_theta_full 27.48
_diffrn_reflns_theta_max 27.48
_diffrn_reflns_theta_min 3.21
_exptl_absorpt_coefficient_mu 0.661
_exptl_absorpt_correction_T_max 0.9490
_exptl_absorpt_correction_T_min 0.8792
_exptl_absorpt_correction_type multi-scan
_exptl_crystal_colour orange
_exptl_crystal_density_diffrn 1.322
_exptl_crystal_density_method 'not measured'
_exptl_crystal_description needle
_exptl_crystal_F_000 1096
_exptl_crystal_size_max 0.20
_exptl_crystal_size_mid 0.08
_exptl_crystal_size_min 0.08
_refine_diff_density_max 0.408
_refine_diff_density_min -0.360
_refine_diff_density_rms 0.052
_refine_ls_extinction_method none
_refine_ls_goodness_of_fit_ref 1.079
_refine_ls_hydrogen_treatment mixed
_refine_ls_matrix_type full
_refine_ls_number_parameters 323
_refine_ls_number_reflns 5924
_refine_ls_number_restraints 0
_refine_ls_restrained_S_all 1.079
_refine_ls_R_factor_all 0.0579
_refine_ls_R_factor_gt 0.0426
_refine_ls_shift/su_max 0.000
_refine_ls_shift/su_mean 0.000
_refine_ls_structure_factor_coef Fsqd
_refine_ls_weighting_details 'calc w=1/[\s^2^(Fo^2^)+(0.0620P)^2^+0.8001P] where P=(Fo^2^+2Fc^2^)/3'
_refine_ls_weighting_scheme calc
_refine_ls_wR_factor_gt 0.1180
_refine_ls_wR_factor_ref 0.1270
_reflns_number_gt 4619
_reflns_number_total 5924
_reflns_threshold_expression >2sigma(I)
_cod_data_source_file b418926d.txt
_cod_data_source_block fepo
_cod_depositor_comments
;
The following automatic conversions were performed:
'_symmetry_cell_setting' value 'Monoclinic' changed to 'monoclinic'
according to '/home/saulius/struct/CIF-dictionaries/cif_core.dic'
dictionary named 'cif_core.dic' version 2.4.1 from 2010-06-29.

Automatic conversion script
Id: cif_fix_enum 1527 2010-12-29 10:47:43Z saulius 
;
_cod_original_sg_symbol_H-M 'P21/c     '
_cod_database_code 7008197

loop_
_symmetry_equiv_pos_as_xyz
'x, y, z'
'-x, y+1/2, -z+1/2'
'-x, -y, -z'
'x, -y-1/2, z-1/2'

loop_
_atom_site_label
_atom_site_type_symbol
_atom_site_fract_x
_atom_site_fract_y
_atom_site_fract_z
_atom_site_U_iso_or_equiv
_atom_site_adp_type
_atom_site_occupancy
_atom_site_symmetry_multiplicity
_atom_site_calc_flag
_atom_site_refinement_flags
_atom_site_disorder_assembly
_atom_site_disorder_group
Fe1 Fe -0.30706(3) -0.37595(4) 0.100083(8) 0.03414(11) Uani 1 1 d . . .
P1 P -0.31446(5) -0.14539(7) 0.143611(17) 0.03719(15) Uani 1 1 d . . .
O1 O -0.0901(3) -0.1472(4) 0.04439(6) 0.1237(13) Uani 1 1 d . . .
H1 H -0.0589 -0.1168 0.0214 0.186 Uiso 1 1 calc R . .
C1 C -0.3496(2) -0.3469(3) 0.16496(6) 0.0343(4) Uani 1 1 d . . .
C2 C -0.2480(2) -0.4629(3) 0.16091(7) 0.0403(5) Uani 1 1 d . . .
C3 C -0.1421(2) -0.3896(3) 0.14102(7) 0.0394(5) Uani 1 1 d . . .
C4 C -0.1626(2) -0.2187(3) 0.13019(6) 0.0364(4) Uani 1 1 d . . .
C5 C -0.0568(2) -0.1045(3) 0.11925(7) 0.0398(5) Uani 1 1 d . . .
C6 C -0.0250(3) -0.0744(4) 0.07815(8) 0.0664(8) Uani 1 1 d . . .
C7 C 0.0766(3) 0.0320(5) 0.06857(9) 0.0843(11) Uani 1 1 d . . .
H7 H 0.0970 0.0487 0.0396 0.101 Uiso 1 1 calc R . .
C8 C 0.1444(3) 0.1096(4) 0.10051(9) 0.0691(9) Uani 1 1 d . . .
H8 H 0.2122 0.1818 0.0938 0.083 Uiso 1 1 calc R . .
C9 C 0.1171(2) 0.0861(3) 0.14391(8) 0.0466(5) Uani 1 1 d . . .
C10 C 0.1867(2) 0.1678(3) 0.17809(9) 0.0591(7) Uani 1 1 d . . .
H10 H 0.2553 0.2396 0.1719 0.071 Uiso 1 1 calc R . .
C11 C 0.1575(3) 0.1459(4) 0.21931(9) 0.0622(7) Uani 1 1 d . . .
H11 H 0.2058 0.2015 0.2417 0.075 Uiso 1 1 calc R . .
C12 C 0.0562(2) 0.0413(4) 0.22905(8) 0.0581(7) Uani 1 1 d . . .
H12 H 0.0352 0.0274 0.2581 0.070 Uiso 1 1 calc R . .
C13 C -0.0125(2) -0.0409(3) 0.19706(7) 0.0447(5) Uani 1 1 d . . .
H13 H -0.0802 -0.1126 0.2043 0.054 Uiso 1 1 calc R . .
C14 C 0.01469(19) -0.0215(3) 0.15351(6) 0.0369(5) Uani 1 1 d . . .
C15 C -0.4712(2) -0.3734(2) 0.18623(6) 0.0356(4) Uani 1 1 d . . .
C16 C -0.4814(2) -0.4815(3) 0.22060(7) 0.0511(6) Uani 1 1 d . . .
H16 H -0.4095 -0.5459 0.2304 0.061 Uiso 1 1 calc R . .
C17 C -0.5951(3) -0.4969(4) 0.24085(8) 0.0623(7) Uani 1 1 d . . .
H17 H -0.6004 -0.5735 0.2639 0.075 Uiso 1 1 calc R . .
C18 C -0.6992(3) -0.4041(4) 0.22822(9) 0.0595(7) Uani 1 1 d . . .
H18 H -0.7769 -0.4162 0.2421 0.071 Uiso 1 1 calc R . .
C19 C -0.6903(2) -0.2927(4) 0.19505(9) 0.0579(6) Uani 1 1 d . . .
H19 H -0.7618 -0.2259 0.1862 0.070 Uiso 1 1 calc R . .
C20 C -0.5776(2) -0.2771(3) 0.17446(7) 0.0489(6) Uani 1 1 d . . .
H20 H -0.5729 -0.1987 0.1517 0.059 Uiso 1 1 calc R . .
C21 C -0.2453(3) -0.6410(3) 0.17668(9) 0.0604(7) Uani 1 1 d . . .
H21A H -0.2159 -0.6435 0.2071 0.091 Uiso 1 1 calc R . .
H21B H -0.1869 -0.7065 0.1599 0.091 Uiso 1 1 calc R . .
H21C H -0.3313 -0.6886 0.1732 0.091 Uiso 1 1 calc R . .
C22 C -0.0177(2) -0.4769(4) 0.13443(10) 0.0655(8) Uani 1 1 d . . .
H22A H 0.0209 -0.4301 0.1092 0.098 Uiso 1 1 calc R . .
H22B H -0.0334 -0.5964 0.1299 0.098 Uiso 1 1 calc R . .
H22C H 0.0405 -0.4611 0.1599 0.098 Uiso 1 1 calc R . .
C23 C -0.4706(3) -0.3707(5) 0.05974(8) 0.0737(10) Uani 1 1 d . . .
C24 C -0.3653(3) -0.3330(4) 0.03564(7) 0.0534(6) Uani 1 1 d . . .
C25 C -0.2795(3) -0.4685(3) 0.03818(7) 0.0520(6) Uani 1 1 d . . .
C26 C -0.3315(4) -0.5932(4) 0.06430(9) 0.0769(10) Uani 1 1 d . . .
C27 C -0.4514(3) -0.5316(5) 0.07729(9) 0.0877(13) Uani 1 1 d . . .
C28 C -0.5881(3) -0.2629(9) 0.06158(11) 0.150(3) Uani 1 1 d . . .
H28A H -0.5639 -0.1532 0.0733 0.225 Uiso 1 1 calc R . .
H28B H -0.6487 -0.3160 0.0801 0.225 Uiso 1 1 calc R . .
H28C H -0.6280 -0.2497 0.0326 0.225 Uiso 1 1 calc R . .
C29 C -0.3620(4) -0.1825(5) 0.00657(9) 0.0836(10) Uani 1 1 d . . .
H29A H -0.3706 -0.0807 0.0236 0.125 Uiso 1 1 calc R . .
H29B H -0.4326 -0.1890 -0.0154 0.125 Uiso 1 1 calc R . .
H29C H -0.2807 -0.1800 -0.0074 0.125 Uiso 1 1 calc R . .
C30 C -0.1619(3) -0.4922(5) 0.01309(10) 0.0825(10) Uani 1 1 d . . .
H30A H -0.1419 -0.3876 -0.0014 0.124 Uiso 1 1 calc R . .
H30B H -0.1777 -0.5802 -0.0084 0.124 Uiso 1 1 calc R . .
H30C H -0.0898 -0.5242 0.0328 0.124 Uiso 1 1 calc R . .
C31 C -0.2730(7) -0.7621(4) 0.07191(13) 0.153(3) Uani 1 1 d . . .
H31A H -0.3265 -0.8277 0.0904 0.230 Uiso 1 1 calc R . .
H31B H -0.1875 -0.7495 0.0860 0.230 Uiso 1 1 calc R . .
H31C H -0.2667 -0.8196 0.0444 0.230 Uiso 1 1 calc R . .
C32 C -0.5440(5) -0.6301(7) 0.10315(12) 0.162(3) Uani 1 1 d . . .
H32A H -0.6048 -0.6891 0.0835 0.243 Uiso 1 1 calc R . .
H32B H -0.5903 -0.5536 0.1212 0.243 Uiso 1 1 calc R . .
H32C H -0.4965 -0.7111 0.1214 0.243 Uiso 1 1 calc R . .

loop_
_atom_site_aniso_label
_atom_site_aniso_U_11
_atom_site_aniso_U_22
_atom_site_aniso_U_33
_atom_site_aniso_U_23
_atom_site_aniso_U_13
_atom_site_aniso_U_12
Fe1 0.03697(19) 0.03547(18) 0.03044(17) -0.00162(11) 0.00594(12) -0.00708(12)
P1 0.0437(3) 0.0321(3) 0.0370(3) 0.0009(2) 0.0123(2) -0.0045(2)
O1 0.153(2) 0.186(3) 0.0337(10) -0.0160(13) 0.0198(12) -0.124(2)
C1 0.0377(11) 0.0368(11) 0.0287(9) 0.0028(8) 0.0047(8) -0.0053(8)
C2 0.0429(12) 0.0386(11) 0.0395(11) 0.0095(9) 0.0025(9) -0.0014(9)
C3 0.0347(11) 0.0457(12) 0.0379(11) 0.0067(9) 0.0018(9) 0.0003(9)
C4 0.0393(11) 0.0389(11) 0.0310(10) -0.0010(8) 0.0041(8) -0.0090(9)
C5 0.0377(11) 0.0434(12) 0.0391(11) 0.0003(9) 0.0099(9) -0.0105(9)
C6 0.0758(19) 0.085(2) 0.0390(12) -0.0044(13) 0.0107(12) -0.0442(16)
C7 0.091(2) 0.117(3) 0.0470(14) -0.0022(16) 0.0226(15) -0.063(2)
C8 0.0646(17) 0.082(2) 0.0624(17) 0.0007(14) 0.0166(14) -0.0418(16)
C9 0.0384(12) 0.0468(13) 0.0550(13) -0.0022(10) 0.0053(10) -0.0099(10)
C10 0.0465(14) 0.0597(16) 0.0706(18) -0.0098(13) -0.0012(13) -0.0175(12)
C11 0.0522(15) 0.0707(18) 0.0623(17) -0.0189(13) -0.0091(13) -0.0099(13)
C12 0.0502(15) 0.0790(19) 0.0448(13) -0.0085(13) 0.0006(11) -0.0050(13)
C13 0.0381(12) 0.0552(14) 0.0409(11) -0.0005(10) 0.0036(9) -0.0050(10)
C14 0.0329(11) 0.0371(11) 0.0412(11) -0.0016(9) 0.0054(9) -0.0002(8)
C15 0.0393(11) 0.0377(11) 0.0305(9) -0.0015(8) 0.0072(8) -0.0080(8)
C16 0.0499(14) 0.0585(15) 0.0458(13) 0.0123(11) 0.0091(11) -0.0044(11)
C17 0.0676(18) 0.0684(18) 0.0534(14) 0.0139(13) 0.0239(13) -0.0138(14)
C18 0.0545(16) 0.0639(17) 0.0633(16) -0.0091(13) 0.0290(13) -0.0166(13)
C19 0.0450(14) 0.0641(17) 0.0660(16) -0.0039(13) 0.0148(12) 0.0025(12)
C20 0.0483(13) 0.0522(14) 0.0472(12) 0.0055(11) 0.0126(10) 0.0009(11)
C21 0.0644(17) 0.0447(14) 0.0733(17) 0.0237(12) 0.0153(14) 0.0060(12)
C22 0.0451(14) 0.0734(19) 0.0790(19) 0.0171(15) 0.0119(13) 0.0128(13)
C23 0.0430(15) 0.140(3) 0.0374(13) -0.0157(16) -0.0001(11) -0.0211(17)
C24 0.0552(15) 0.0740(18) 0.0306(11) -0.0073(11) 0.0001(10) -0.0108(13)
C25 0.0647(16) 0.0526(15) 0.0400(11) -0.0147(10) 0.0155(11) -0.0168(12)
C26 0.135(3) 0.0489(16) 0.0485(15) -0.0164(12) 0.0228(17) -0.0386(18)
C27 0.095(2) 0.127(3) 0.0436(14) -0.0276(18) 0.0209(16) -0.081(2)
C28 0.049(2) 0.338(8) 0.061(2) -0.009(3) -0.0120(16) 0.047(3)
C29 0.112(3) 0.094(2) 0.0432(14) 0.0098(15) -0.0100(16) 0.012(2)
C30 0.094(2) 0.089(2) 0.0688(18) -0.0226(17) 0.0374(17) 0.0008(19)
C31 0.336(8) 0.0365(18) 0.093(3) -0.0179(18) 0.050(4) -0.015(3)
C32 0.186(5) 0.234(6) 0.071(2) -0.056(3) 0.055(3) -0.183(5)

loop_
_atom_type_symbol
_atom_type_description
_atom_type_scat_dispersion_real
_atom_type_scat_dispersion_imag
_atom_type_scat_source
C C 0.0033 0.0016 'International Tables Vol C Tables 4.2.6.8 and 6.1.1.4'
H H 0.0000 0.0000 'International Tables Vol C Tables 4.2.6.8 and 6.1.1.4'
O O 0.0106 0.0060 'International Tables Vol C Tables 4.2.6.8 and 6.1.1.4'
P P 0.1023 0.0942 'International Tables Vol C Tables 4.2.6.8 and 6.1.1.4'
Fe Fe 0.3463 0.8444 'International Tables Vol C Tables 4.2.6.8 and 6.1.1.4'

loop_
_geom_angle_atom_site_label_1
_geom_angle_atom_site_label_2
_geom_angle_atom_site_label_3
_geom_angle
_geom_angle_site_symmetry_1
_geom_angle_site_symmetry_3
_geom_angle_publ_flag
C27 Fe1 C23 39.98(15) . . ?
C27 Fe1 C26 40.54(15) . . ?
C23 Fe1 C26 67.54(15) . . ?
C27 Fe1 C2 106.64(12) . . ?
C23 Fe1 C2 138.92(11) . . ?
C26 Fe1 C2 103.29(11) . . ?
C27 Fe1 C3 138.20(15) . . ?
C23 Fe1 C3 178.16(13) . . ?
C26 Fe1 C3 110.86(13) . . ?
C2 Fe1 C3 40.06(8) . . ?
C27 Fe1 C24 66.43(12) . . ?
C23 Fe1 C24 39.44(11) . . ?
C26 Fe1 C24 66.57(12) . . ?
C2 Fe1 C24 169.83(10) . . ?
C3 Fe1 C24 141.13(9) . . ?
C27 Fe1 C25 66.85(10) . . ?
C23 Fe1 C25 66.60(11) . . ?
C26 Fe1 C25 39.68(10) . . ?
C2 Fe1 C25 131.95(10) . . ?
C3 Fe1 C25 112.83(10) . . ?
C24 Fe1 C25 39.27(11) . . ?
C27 Fe1 C1 101.87(10) . . ?
C23 Fe1 C1 111.49(10) . . ?
C26 Fe1 C1 125.55(10) . . ?
C2 Fe1 C1 39.79(8) . . ?
C3 Fe1 C1 68.58(8) . . ?
C24 Fe1 C1 146.66(10) . . ?
C25 Fe1 C1 165.21(9) . . ?
C27 Fe1 C4 174.25(9) . . ?
C23 Fe1 C4 142.60(12) . . ?
C26 Fe1 C4 142.20(13) . . ?
C2 Fe1 C4 68.42(8) . . ?
C3 Fe1 C4 39.23(8) . . ?
C24 Fe1 C4 118.87(9) . . ?
C25 Fe1 C4 118.52(9) . . ?
C1 Fe1 C4 72.48(8) . . ?
C27 Fe1 P1 129.98(12) . . ?
C23 Fe1 P1 106.71(10) . . ?
C26 Fe1 P1 170.09(11) . . ?
C2 Fe1 P1 75.49(7) . . ?
C3 Fe1 P1 74.74(6) . . ?
C24 Fe1 P1 114.62(8) . . ?
C25 Fe1 P1 146.84(7) . . ?
C1 Fe1 P1 47.80(6) . . ?
C4 Fe1 P1 46.85(6) . . ?
C4 P1 C1 89.77(10) . . ?
C4 P1 Fe1 62.08(7) . . ?
C1 P1 Fe1 60.62(7) . . ?
C2 C1 C15 127.73(18) . . ?
C2 C1 P1 112.54(15) . . ?
C15 C1 P1 119.64(15) . . ?
C2 C1 Fe1 69.03(12) . . ?
C15 C1 Fe1 130.26(14) . . ?
P1 C1 Fe1 71.58(7) . . ?
C1 C2 C3 112.00(18) . . ?
C1 C2 C21 126.0(2) . . ?
C3 C2 C21 122.0(2) . . ?
C1 C2 Fe1 71.18(11) . . ?
C3 C2 Fe1 70.45(12) . . ?
C21 C2 Fe1 127.76(18) . . ?
C4 C3 C2 112.78(19) . . ?
C4 C3 C22 122.4(2) . . ?
C2 C3 C22 124.7(2) . . ?
C4 C3 Fe1 72.35(12) . . ?
C2 C3 Fe1 69.49(12) . . ?
C22 C3 Fe1 129.35(18) . . ?
C3 C4 C5 122.6(2) . . ?
C3 C4 P1 112.90(15) . . ?
C5 C4 P1 122.78(16) . . ?
C3 C4 Fe1 68.42(12) . . ?
C5 C4 Fe1 140.89(14) . . ?
P1 C4 Fe1 71.07(7) . . ?
C6 C5 C14 118.2(2) . . ?
C6 C5 C4 123.2(2) . . ?
C14 C5 C4 118.56(18) . . ?
O1 C6 C5 120.9(2) . . ?
O1 C6 C7 116.7(2) . . ?
C5 C6 C7 122.3(2) . . ?
C8 C7 C6 119.9(2) . . ?
C7 C8 C9 121.3(2) . . ?
C8 C9 C10 122.3(2) . . ?
C8 C9 C14 118.7(2) . . ?
C10 C9 C14 119.0(2) . . ?
C11 C10 C9 121.4(2) . . ?
C10 C11 C12 120.1(2) . . ?
C13 C12 C11 120.4(2) . . ?
C12 C13 C14 121.4(2) . . ?
C13 C14 C9 117.8(2) . . ?
C13 C14 C5 122.65(19) . . ?
C9 C14 C5 119.56(19) . . ?
C16 C15 C20 117.0(2) . . ?
C16 C15 C1 122.7(2) . . ?
C20 C15 C1 120.02(18) . . ?
C15 C16 C17 120.9(2) . . ?
C18 C17 C16 121.1(2) . . ?
C17 C18 C19 119.0(2) . . ?
C18 C19 C20 120.4(3) . . ?
C19 C20 C15 121.5(2) . . ?
C24 C23 C27 107.7(3) . . ?
C24 C23 C28 124.5(4) . . ?
C27 C23 C28 127.4(4) . . ?
C24 C23 Fe1 71.24(15) . . ?
C27 C23 Fe1 69.57(17) . . ?
C28 C23 Fe1 129.7(2) . . ?
C23 C24 C25 108.9(3) . . ?
C23 C24 C29 122.6(3) . . ?
C25 C24 C29 127.7(3) . . ?
C23 C24 Fe1 69.32(14) . . ?
C25 C24 Fe1 70.71(14) . . ?
C29 C24 Fe1 133.7(2) . . ?
C24 C25 C26 108.0(3) . . ?
C24 C25 C30 127.3(3) . . ?
C26 C25 C30 124.2(3) . . ?
C24 C25 Fe1 70.02(13) . . ?
C26 C25 Fe1 69.14(14) . . ?
C30 C25 Fe1 132.8(2) . . ?
C25 C26 C27 107.0(3) . . ?
C25 C26 C31 124.0(4) . . ?
C27 C26 C31 128.7(4) . . ?
C25 C26 Fe1 71.18(14) . . ?
C27 C26 Fe1 69.03(16) . . ?
C31 C26 Fe1 129.4(3) . . ?
C23 C27 C26 108.3(2) . . ?
C23 C27 C32 126.8(4) . . ?
C26 C27 C32 124.8(4) . . ?
C23 C27 Fe1 70.45(15) . . ?
C26 C27 Fe1 70.43(15) . . ?
C32 C27 Fe1 127.8(2) . . ?

loop_
_geom_bond_atom_site_label_1
_geom_bond_atom_site_label_2
_geom_bond_distance
_geom_bond_site_symmetry_2
_geom_bond_publ_flag
Fe1 C27 2.057(3) . ?
Fe1 C23 2.068(3) . ?
Fe1 C26 2.076(3) . ?
Fe1 C2 2.080(2) . ?
Fe1 C3 2.093(2) . ?
Fe1 C24 2.093(2) . ?
Fe1 C25 2.102(2) . ?
Fe1 C1 2.109(2) . ?
Fe1 C4 2.145(2) . ?
Fe1 P1 2.2959(6) . ?
P1 C4 1.771(2) . ?
P1 C1 1.793(2) . ?
O1 C6 1.353(3) . ?
C1 C2 1.426(3) . ?
C1 C15 1.487(3) . ?
C2 C3 1.429(3) . ?
C2 C21 1.509(3) . ?
C3 C4 1.423(3) . ?
C3 C22 1.506(3) . ?
C4 C5 1.494(3) . ?
C5 C6 1.364(3) . ?
C5 C14 1.432(3) . ?
C6 C7 1.410(4) . ?
C7 C8 1.342(4) . ?
C8 C9 1.411(4) . ?
C9 C10 1.417(3) . ?
C9 C14 1.423(3) . ?
C10 C11 1.349(4) . ?
C11 C12 1.401(4) . ?
C12 C13 1.365(3) . ?
C13 C14 1.412(3) . ?
C15 C16 1.387(3) . ?
C15 C20 1.389(3) . ?
C16 C17 1.387(3) . ?
C17 C18 1.360(4) . ?
C18 C19 1.373(4) . ?
C19 C20 1.383(3) . ?
C23 C24 1.404(4) . ?
C23 C27 1.410(5) . ?
C23 C28 1.509(5) . ?
C24 C25 1.410(4) . ?
C24 C29 1.510(4) . ?
C25 C26 1.418(4) . ?
C25 C30 1.510(4) . ?
C26 C27 1.432(5) . ?
C26 C31 1.499(5) . ?
C27 C32 1.518(4) . ?
